data_7234654
loop_
_publ_author_name
'Tarek H. El-Assaad'
'Manuel Auer'
'Raul Castaneda'
'Kassem M. Hallal'
'Fadi M. Jradi'
'Lorenzo Mosca'
'Rony S. Khnayzer'
'Digambara Patra'
'Tatiana V. Timofeeva'
'Jean-Luc Bredas'
'Emil J. W. List-Kratochvil'
'Brigitte Wex'
'Bilal R. Kaafarani'

_publ_section_title
;
 Tetraaryl pyrenes: photophysical properties, computational studies,
 crystal structures, and application in OLEDs
;
_journal_name_full 'Journal of Materials Chemistry C'
_journal_page_first 3041
_journal_page_last 3058
_journal_paper_doi 10.1039/C5TC02849C
_journal_volume 4
_journal_year 2016
_chemical_formula_moiety 'C64 H42 O4'
_chemical_formula_sum 'C64 H42 O4'
_chemical_formula_weight 875.04
_chemical_name_systematic 'Pyrene, 1,3,6,8-tetrakis(4-phenoxyphenyl)-'
_space_group_crystal_system monoclinic
_space_group_IT_number 14
_space_group_name_Hall '-P 2ybc'
_space_group_name_H-M_alt 'P 1 21/c 1'
_symmetry_Int_Tables_number 14
_atom_sites_solution_primary direct
_cell_angle_alpha 90
_cell_angle_beta 106.884(17)
_cell_angle_gamma 90
_cell_formula_units_Z 2
_cell_length_a 15.87(3)
_cell_length_b 7.203(12)
_cell_length_c 19.66(3)
_cell_measurement_reflns_used 620
_cell_measurement_temperature 100
_cell_measurement_theta_max 18.05
_cell_measurement_theta_min 4.22
_cell_volume 2150(6)
_computing_molecular_graphics 'Olex2 (Dolomanov et al., 2009)'
_computing_publication_material 'Olex2 (Dolomanov et al., 2009)'
_computing_structure_refinement 'olex2.refine (Bourhis et al., 2013)'
_computing_structure_solution 'XS (Sheldrick, 2008)'
_diffrn_ambient_temperature 100
_diffrn_measured_fraction_theta_full 0.9797
_diffrn_measured_fraction_theta_max 0.9747
_diffrn_measurement_device_type 'Bruker APEX-II CCD'
_diffrn_measurement_method '\f and \w scans'
_diffrn_radiation_monochromator graphite
_diffrn_radiation_type 'Mo K\a'
_diffrn_radiation_wavelength 0.71073
_diffrn_reflns_av_R_equivalents 0.1045
_diffrn_reflns_av_unetI/netI 0.0722
_diffrn_reflns_limit_h_max 14
_diffrn_reflns_limit_h_min -14
_diffrn_reflns_limit_k_max 6
_diffrn_reflns_limit_k_min -6
_diffrn_reflns_limit_l_max 18
_diffrn_reflns_limit_l_min -18
_diffrn_reflns_number 8092
_diffrn_reflns_theta_full 19.1772
_diffrn_reflns_theta_max 19.18
_diffrn_reflns_theta_min 4.22
_diffrn_standards_number 0
_exptl_absorpt_coefficient_mu 0.083
_exptl_absorpt_correction_T_max 0.7443
_exptl_absorpt_correction_T_min 0.5685
_exptl_absorpt_correction_type multi-scan
_exptl_absorpt_process_details
;  
SADABS-2012/1 (Bruker,2012) was used for absorption correction. wR2(int) 
was 0.0815 before and 0.0631 after correction. The Ratio of minimum to 
maximum transmission is 0.7638. The \l/2 correction factor is 0.0015.
;
_exptl_crystal_colour 'clear yellowish yellow'
_exptl_crystal_colour_lustre clear
_exptl_crystal_colour_modifier yellowish
_exptl_crystal_colour_primary yellow
_exptl_crystal_density_diffrn 1.3509
_exptl_crystal_density_meas .
_exptl_crystal_description needle
_exptl_crystal_F_000 916.4253
_exptl_crystal_preparation Luminescent
_exptl_crystal_size_max 0.2
_exptl_crystal_size_mid 0.1
_exptl_crystal_size_min 0.1
_refine_diff_density_max 0.4110
_refine_diff_density_min -0.3211
_refine_diff_density_rms 0.0696
_refine_ls_d_res_high 1.0818
_refine_ls_d_res_low 4.8261
_refine_ls_goodness_of_fit_ref 1.0903
_refine_ls_hydrogen_treatment mixed
_refine_ls_matrix_type full
_refine_ls_number_constraints 62
_refine_ls_number_parameters 304
_refine_ls_number_reflns 1736
_refine_ls_number_restraints 1
_refine_ls_restrained_S_all 1.0900
_refine_ls_R_factor_all 0.0979
_refine_ls_R_factor_gt 0.0557
_refine_ls_shift/su_max 0.0081
_refine_ls_shift/su_mean 0.0008
_refine_ls_structure_factor_coef Fsqd
_refine_ls_weighting_details 'w=1/[\s^2^(Fo^2^)+(0.0495P)^2^+1.0998P] where P=(Fo^2^+2Fc^2^)/3'
_refine_ls_weighting_scheme calc
_refine_ls_wR_factor_gt 0.1159
_refine_ls_wR_factor_ref 0.1365
_reflns_Friedel_coverage 0.0
_reflns_limit_h_max 13
_reflns_limit_h_min -14
_reflns_limit_k_max 6
_reflns_limit_k_min 0
_reflns_limit_l_max 18
_reflns_limit_l_min 0
_reflns_number_gt 1143
_reflns_number_total 1736
_reflns_threshold_expression I>=2u(I)
_cod_data_source_file J-Mater-Chem-C-2016-4-3041.cif
_cod_data_source_block KMH-I-12B
_cod_original_cell_volume 2151(6)
_cod_database_code 7234654
_olex2_refinement_description
;
1. Fixed Uiso
 At 1.2 times of:
  All C(H) groups
2. Restrained distances
 O2A-C33a
 2 with sigma of 0.001
3. Uiso/Uaniso restraints and constraints
Uanis(O2) = Uanis(O2A)
Uanis(C27) = Uanis(C30)
Uanis(C28) = Uanis(C29)
Uanis(C29) = Uanis(C28)
Uanis(C30) = Uanis(C35a)
Uanis(C31a) = Uanis(C32a)
Uanis(C2) = Uanis(C33a)
4. Others
 Sof(O2A)=Sof(C30a)=Sof(C29a)=Sof(H29a)=Sof(C34a)=Sof(H34a)=Sof(C35a)=
 Sof(H35a)=Sof(C32a)=Sof(H32a)=Sof(C33a)=Sof(H33a)=1-FVAR(1)
 Sof(O2)=Sof(C27)=Sof(C28)=Sof(H28)=Sof(C29)=Sof(H29)=Sof(C30)=Sof(H30)=
 Sof(C31a)=Sof(H31a)=Sof(C2)=Sof(H2)=FVAR(1)
5.a Aromatic/amide H refined with riding coordinates:
 C46(H46), C40(H40), C45(H45), C52(H52), C51(H51), C49(H49), C48(H48),
 C54(H54), C58(H58), C57(H57), C56(H56), C55(H55), C35(H35), C34(H34), C38(H38),
  C37(H37), C28(H28), C29(H29), C30(H30), C31a(H31a), C2(H2), C29a(H29a),
 C34a(H34a), C35a(H35a), C32a(H32a), C33a(H33a)
5.b Fitted hexagon refined as free rotating group:
 C27(C28,C29,C30,C31a,C2), C30a(C29a,C34a,C35a,C32a,C33a)
;

loop_
_space_group_symop_id
_space_group_symop_operation_xyz
1 x,y,z
2 -x,y+1/2,-z+1/2
3 -x,-y,-z
4 x,-y-1/2,z-1/2

loop_
_atom_site_label
_atom_site_type_symbol
_atom_site_fract_x
_atom_site_fract_y
_atom_site_fract_z
_atom_site_U_iso_or_equiv
_atom_site_adp_type
_atom_site_occupancy
_atom_site_refinement_flags_posn
_atom_site_disorder_group
O1 O 0.1112(3) 0.1562(6) 0.4332(2) 0.0632(12) Uani 1.000000 . .
C46 C 0.3763(3) 0.8314(8) 0.4099(3) 0.0456(16) Uani 1.000000 . .
H46 H 0.3336(3) 0.7449(8) 0.3843(3) 0.0548(19) Uiso 1.000000 R .
C42 C 0.4200(4) 0.7972(8) 0.4831(3) 0.0411(15) Uani 1.000000 . .
C43 C 0.4900(4) 0.9201(7) 0.5179(3) 0.0427(15) Uani 1.000000 . .
C44 C 0.5409(4) 0.8849(8) 0.5889(3) 0.0433(15) Uani 1.000000 . .
C39 C 0.5249(4) 0.7230(9) 0.6228(3) 0.0454(15) Uani 1.000000 . .
C40 C 0.4547(4) 0.6107(8) 0.5886(4) 0.0490(16) Uani 1.000000 . .
H40 H 0.4432(4) 0.5043(8) 0.6130(4) 0.0588(19) Uiso 1.000000 R .
C41 C 0.4005(4) 0.6446(8) 0.5210(3) 0.0436(15) Uani 1.000000 . .
C45 C 0.6061(4) 1.0155(9) 0.6245(3) 0.0474(16) Uani 1.000000 . .
H45 H 0.6378(4) 0.9958(9) 0.6729(3) 0.0569(19) Uiso 1.000000 R .
C47 C 0.3260(4) 0.5171(9) 0.4918(3) 0.0461(16) Uani 1.000000 . .
C52 C 0.2416(5) 0.5790(8) 0.4561(3) 0.0491(16) Uani 1.000000 . .
H52 H 0.2319(5) 0.7079(8) 0.4469(3) 0.0589(19) Uiso 1.000000 R .
C51 C 0.1711(4) 0.4566(10) 0.4336(3) 0.0514(17) Uani 1.000000 . .
H51 H 0.1143(4) 0.5003(10) 0.4081(3) 0.062(2) Uiso 1.000000 R .
C50 C 0.1855(5) 0.2713(10) 0.4492(3) 0.0511(16) Uani 1.000000 . .
C49 C 0.2672(5) 0.2051(8) 0.4834(3) 0.0479(16) Uani 1.000000 . .
H49 H 0.2761(5) 0.0760(8) 0.4924(3) 0.0575(19) Uiso 1.000000 R .
C48 C 0.3365(4) 0.3266(9) 0.5046(3) 0.0502(16) Uani 1.000000 . .
H48 H 0.3932(4) 0.2797(9) 0.5288(3) 0.0602(19) Uiso 1.000000 R .
C53 C 0.1004(4) 0.0256(9) 0.3792(3) 0.0505(16) Uani 1.000000 . .
C54 C 0.1519(4) 0.0210(9) 0.3335(3) 0.0560(17) Uani 1.000000 . .
H54 H 0.1985(4) 0.1073(9) 0.3381(3) 0.067(2) Uiso 1.000000 R .
C58 C 0.1337(4) -0.1134(10) 0.2805(3) 0.0545(17) Uani 1.000000 . .
H58 H 0.1704(4) -0.1242(10) 0.2502(3) 0.065(2) Uiso 1.000000 R .
C57 C 0.0636(5) -0.2298(10) 0.2718(3) 0.0671(19) Uani 1.000000 . .
H57 H 0.0499(5) -0.3173(10) 0.2340(3) 0.080(2) Uiso 1.000000 R .
C56 C 0.0122(4) -0.2210(10) 0.3177(4) 0.0642(19) Uani 1.000000 . .
H56 H -0.0362(4) -0.3034(10) 0.3116(4) 0.077(2) Uiso 1.000000 R .
C55 C 0.0305(4) -0.0955(9) 0.3713(3) 0.0488(16) Uani 1.000000 . .
H55 H -0.0043(4) -0.0908(9) 0.4033(3) 0.0586(19) Uiso 1.000000 R .
C36 C 0.5830(4) 0.6628(8) 0.6928(3) 0.0498(16) Uani 1.000000 . .
C35 C 0.5530(4) 0.6472(8) 0.7522(4) 0.0598(18) Uani 1.000000 . .
H35 H 0.4947(4) 0.6851(8) 0.7493(4) 0.072(2) Uiso 1.000000 R .
C34 C 0.6061(7) 0.5781(10) 0.8148(4) 0.079(2) Uani 1.000000 . .
H34 H 0.5854(7) 0.5695(10) 0.8554(4) 0.095(3) Uiso 1.000000 R .
C38 C 0.7238(5) 0.5390(11) 0.7611(5) 0.096(3) Uani 1.000000 . .
H38 H 0.7826(5) 0.5035(11) 0.7650(5) 0.115(3) Uiso 1.000000 R .
C37 C 0.6698(5) 0.6085(8) 0.6997(3) 0.0643(18) Uani 1.000000 . .
H37 H 0.6918(5) 0.6208(8) 0.6598(3) 0.077(2) Uiso 1.000000 R .
C33 C 0.6889(8) 0.5221(10) 0.8180(4) 0.098(3) Uani 1.000000 . .
O2 O 0.7172(9) 0.4281(17) 0.8903(6) 0.080(3) Uani 0.490(5) . 1
C27 C 0.7889(8) 0.2865(11) 0.8775(7) 0.050(3) Uani 0.490(5) . 1
C28 C 0.7269(6) 0.1541(14) 0.8440(6) 0.065413 Uani 0.490(5) G 1
H28 H 0.6690(6) 0.1913(14) 0.8184(6) 0.078496 Uiso 0.490(5) R 1
C29 C 0.7498(6) -0.0327(13) 0.8482(5) 0.0654134707219 Uani 0.490(5) G 1
H29 H 0.7075(6) -0.1232(13) 0.8254(5) 0.078496 Uiso 0.490(5) R 1
C30 C 0.8345(7) -0.0872(12) 0.8858(6) 0.050(3) Uani 0.490(5) G 1
H30 H 0.8502(7) -0.2149(12) 0.8886(6) 0.061(3) Uiso 0.490(5) R 1
C31a C 0.8965(6) 0.0453(16) 0.9192(7) 0.089(5) Uani 0.490(5) G 1
H31a H 0.9544(6) 0.0081(16) 0.9449(7) 0.106(6) Uiso 0.490(5) R 1
C2 C 0.8736(7) 0.2321(14) 0.9150(7) 0.063(4) Uani 0.490(5) G 1
H2 H 0.9159(7) 0.3226(14) 0.9379(7) 0.076(5) Uiso 0.490(5) R 1
O2A O 0.7636(7) 0.4870(15) 0.8763(5) 0.080(3) Uani 0.510(5) D 2
C30a C 0.7784(6) 0.3072(17) 0.8956(6) 0.077(6) Uani 0.510(5) . 2
C29a C 0.7509(5) 0.1317(19) 0.8687(5) 0.080(5) Uani 0.510(5) G 2
H29a H 0.6910(5) 0.1110(19) 0.8430(5) 0.096(6) Uiso 0.510(5) R 2
C34a C 0.8110(8) -0.0134(14) 0.8794(5) 0.073(5) Uani 0.510(5) G 2
H34a H 0.7923(8) -0.1333(14) 0.8611(5) 0.088(6) Uiso 0.510(5) R 2
C35a C 0.8987(7) 0.0169(12) 0.9170(6) 0.050(3) Uani 0.510(5) G 2
H35a H 0.9398(7) -0.0823(12) 0.9243(6) 0.061(3) Uiso 0.510(5) R 2
C32a C 0.9262(5) 0.1923(13) 0.9438(6) 0.089(5) Uani 0.510(5) G 2
H32a H 0.9861(5) 0.2130(13) 0.9695(6) 0.106(6) Uiso 0.510(5) R 2
C33a C 0.8661(7) 0.3375(12) 0.9331(6) 0.063(4) Uani 0.510(5) DG 2
H33a H 0.8849(7) 0.4573(12) 0.9515(6) 0.076(5) Uiso 0.510(5) R 2

loop_
_atom_site_aniso_label
_atom_site_aniso_U_11
_atom_site_aniso_U_22
_atom_site_aniso_U_33
_atom_site_aniso_U_12
_atom_site_aniso_U_13
_atom_site_aniso_U_23
O1 0.072(3) 0.064(3) 0.062(3) -0.017(3) 0.033(2) -0.016(3)
C46 0.050(4) 0.043(4) 0.046(5) 0.001(3) 0.017(4) -0.007(4)
C42 0.047(4) 0.033(4) 0.047(5) -0.001(3) 0.020(4) 0.001(4)
C43 0.056(4) 0.033(4) 0.041(5) 0.012(4) 0.018(3) 0.005(4)
C44 0.051(4) 0.036(4) 0.046(5) 0.001(4) 0.019(4) 0.005(4)
C39 0.056(4) 0.044(4) 0.044(4) 0.008(4) 0.026(4) 0.005(4)
C40 0.057(4) 0.040(4) 0.058(5) -0.002(4) 0.029(4) -0.000(4)
C41 0.053(4) 0.034(4) 0.043(5) 0.006(4) 0.014(4) 0.007(4)
C45 0.056(4) 0.045(4) 0.048(4) 0.001(3) 0.027(4) 0.007(4)
C47 0.057(5) 0.039(5) 0.045(4) 0.002(4) 0.018(3) 0.004(3)
C52 0.061(5) 0.043(4) 0.049(4) 0.003(4) 0.025(4) 0.002(3)
C51 0.051(5) 0.052(5) 0.057(4) -0.002(4) 0.025(3) -0.001(4)
C50 0.061(5) 0.048(5) 0.052(4) -0.014(5) 0.028(4) -0.015(4)
C49 0.061(5) 0.036(4) 0.052(4) 0.006(4) 0.025(4) -0.001(3)
C48 0.050(4) 0.050(5) 0.055(4) -0.000(4) 0.022(3) -0.001(4)
C53 0.064(5) 0.047(4) 0.037(4) 0.003(4) 0.010(4) -0.001(4)
C54 0.068(5) 0.058(5) 0.045(4) 0.005(4) 0.021(4) 0.006(4)
C58 0.065(5) 0.069(5) 0.034(4) 0.004(4) 0.021(3) -0.008(4)
C57 0.086(5) 0.064(5) 0.040(4) 0.002(5) 0.000(4) -0.016(4)
C56 0.075(5) 0.066(5) 0.048(4) -0.010(4) 0.012(4) 0.003(4)
C55 0.060(5) 0.046(4) 0.041(4) -0.001(4) 0.016(3) -0.006(4)
C36 0.067(5) 0.040(4) 0.046(5) -0.007(3) 0.021(4) -0.006(3)
C35 0.088(5) 0.052(4) 0.042(5) -0.012(4) 0.024(5) -0.006(4)
C34 0.140(8) 0.063(5) 0.039(6) -0.016(5) 0.033(6) -0.015(4)
C38 0.106(6) 0.125(7) 0.037(5) 0.056(5) -0.012(5) -0.033(5)
C37 0.075(5) 0.076(5) 0.037(5) 0.018(4) 0.007(4) -0.009(4)
C33 0.160(9) 0.073(6) 0.029(6) 0.045(6) -0.025(6) -0.005(4)
O2 0.134(9) 0.072(7) 0.038(5) -0.004(6) 0.030(5) 0.004(4)
C27 0.055(7) 0.075(7) 0.017(5) 0.001(5) 0.004(5) 0.011(5)
C28 0.058190 0.112550 0.023570 -0.011500 0.008830 -0.002740
C29 0.058190 0.112550 0.023570 -0.011500 0.008830 -0.002740
C30 0.055(7) 0.075(7) 0.017(5) 0.001(5) 0.004(5) 0.011(5)
C31a 0.087(10) 0.104(12) 0.079(9) 0.030(10) 0.031(8) 0.027(10)
C2 0.072(6) 0.088(12) 0.026(7) -0.044(8) 0.009(5) 0.009(8)
O2A 0.134(9) 0.072(7) 0.038(5) -0.004(6) 0.030(5) 0.004(4)
C30a 0.070(12) 0.141(17) 0.020(10) 0.024(12) 0.015(8) -0.032(10)
C29a 0.065(10) 0.149(16) 0.030(11) 0.031(12) 0.022(8) -0.003(11)
C34a 0.117(14) 0.058(11) 0.054(10) -0.039(10) 0.038(11) 0.001(9)
C35a 0.055(7) 0.075(7) 0.017(5) 0.001(5) 0.004(5) 0.011(5)
C32a 0.087(10) 0.104(12) 0.079(9) 0.030(10) 0.031(8) 0.027(10)
C33a 0.072(6) 0.088(12) 0.026(7) -0.044(8) 0.009(5) 0.009(8)

loop_
_atom_type_symbol
_atom_type_scat_dispersion_real
_atom_type_scat_dispersion_imag
_atom_type_scat_Cromer_Mann_a1
_atom_type_scat_Cromer_Mann_a2
_atom_type_scat_Cromer_Mann_a3
_atom_type_scat_Cromer_Mann_a4
_atom_type_scat_Cromer_Mann_b1
_atom_type_scat_Cromer_Mann_b2
_atom_type_scat_Cromer_Mann_b3
_atom_type_scat_Cromer_Mann_b4
_atom_type_scat_Cromer_Mann_c
_atom_type_scat_source
_atom_type_scat_dispersion_source
H 0.00000 0.00000 0.49300 0.32291 0.14019 0.04081 10.51090 26.12570 3.14236 57.79970 0.0030380000826 'International Tables Volume C Table 6.1.1.4 (pp. 500-502)' 'Henke, Gullikson and Davis, At. Data and Nucl. Data Tables, 1993, 54, 2'
C 0.00347 0.00161 2.31000 1.02000 1.58860 0.86500 20.84390 10.20750 0.56870 51.65120 0.215599998832 'International Tables Volume C Table 6.1.1.4 (pp. 500-502)' 'Henke, Gullikson and Davis, At. Data and Nucl. Data Tables, 1993, 54, 2'
O 0.01158 0.00611 3.04850 2.28680 1.54630 0.86700 13.27710 5.70110 0.32390 32.90890 0.250800013542 'International Tables Volume C Table 6.1.1.4 (pp. 500-502)' 'Henke, Gullikson and Davis, At. Data and Nucl. Data Tables, 1993, 54, 2'

loop_
_geom_angle_atom_site_label_1
_geom_angle_atom_site_label_2
_geom_angle_atom_site_label_3
_geom_angle
_geom_angle_site_symmetry_1
_geom_angle_site_symmetry_3
C53 O1 C50 118.8(4) . .
C45 C46 C42 122.0(5) 3_676 .
C43 C42 C46 117.2(5) . .
C41 C42 C46 123.4(6) . .
C41 C42 C43 119.3(5) . .
C43 C43 C42 121.1(7) 3_676 .
C44 C43 C42 120.1(5) . .
C39 C44 C43 119.1(5) . .
C45 C44 C43 119.4(6) . .
C45 C44 C39 121.5(6) . .
C40 C39 C44 119.1(5) . .
C36 C39 C44 122.3(6) . .
C36 C39 C40 118.5(6) . .
C41 C40 C39 123.7(5) . .
C40 C41 C42 118.4(6) . .
C47 C41 C42 123.6(6) . .
C47 C41 C40 118.1(6) . .
C44 C45 C46 121.0(5) . 3_676
C52 C47 C41 122.8(6) . .
C48 C47 C41 120.1(6) . .
C48 C47 C52 116.9(6) . .
C51 C52 C47 121.6(5) . .
C50 C51 C52 118.6(6) . .
C51 C50 O1 116.8(6) . .
C49 C50 O1 121.5(6) . .
C49 C50 C51 121.5(6) . .
C48 C49 C50 119.5(6) . .
C49 C48 C47 121.9(6) . .
C54 C53 O1 123.2(6) . .
C55 C53 O1 115.4(6) . .
C55 C53 C54 121.3(6) . .
C58 C54 C53 118.1(6) . .
C57 C58 C54 120.5(5) . .
C56 C57 C58 120.2(6) . .
C55 C56 C57 120.3(6) . .
C56 C55 C53 119.4(5) . .
C35 C36 C39 122.1(6) . .
C37 C36 C39 120.0(6) . .
C37 C36 C35 117.7(6) . .
C34 C35 C36 120.9(6) . .
C33 C34 C35 119.0(7) . .
C33 C38 C37 116.9(7) . .
C38 C37 C36 122.5(6) . .
C38 C33 C34 122.8(6) . .
C28 C27 O2 94.3 . .
C2 C27 O2 135.9 . .
C2 C27 C28 120.0 . .
C29 C28 C27 120.0 . .
C30 C29 C28 120.0 . .
C31a C30 C29 120.0 . .
C2 C31a C30 120.0 . .
C31a C2 C27 120.0 . .
C29a C30a O2A 139.0 . .
C33a C30a O2A 93.7 . .
C33a C30a C29a 120.0 . .
C34a C29a C30a 120.0 . .
C35a C34a C29a 120.0 . .
C32a C35a C34a 120.0 . .
C33a C32a C35a 120.0 . .
C32a C33a C30a 120.0 . .

loop_
_geom_bond_atom_site_label_1
_geom_bond_atom_site_label_2
_geom_bond_distance
_geom_bond_site_symmetry_2
O1 C50 1.400(7) .
O1 C53 1.391(6) .
C46 C42 1.427(7) .
C46 C45 1.364(7) 3_676
C42 C43 1.430(7) .
C42 C41 1.411(7) .
C43 C43 1.431(10) 3_676
C43 C44 1.418(7) .
C44 C39 1.403(7) .
C44 C45 1.423(7) .
C39 C40 1.382(7) .
C39 C36 1.483(8) .
C40 C41 1.379(7) .
C41 C47 1.475(7) .
C47 C52 1.393(7) .
C47 C48 1.397(7) .
C52 C51 1.392(7) .
C51 C50 1.373(8) .
C50 C49 1.362(7) .
C49 C48 1.372(7) .
C53 C54 1.380(7) .
C53 C55 1.384(7) .
C54 C58 1.390(7) .
C58 C57 1.365(8) .
C57 C56 1.383(8) .
C56 C55 1.355(7) .
C36 C35 1.388(8) .
C36 C37 1.400(8) .
C35 C34 1.368(9) .
C34 C33 1.359(10) .
C38 C37 1.357(8) .
C38 C33 1.390(11) .
C33 O2 1.520(13) .
C33 O2A 1.412(12) .
O2 C27 1.601(16) .
C27 C28 1.3900 .
C27 C2 1.3900 .
C28 C29 1.3900 .
C29 C30 1.3900 .
C30 C31a 1.3900 .
C31a C2 1.3900 .
O2A C30a 1.351(14) .
C30a C29a 1.3900 .
C30a C33a 1.3900 .
C29a C34a 1.3900 .
C34a C35a 1.3900 .
C35a C32a 1.3900 .
C32a C33a 1.3900 .

loop_
_restr_distance_atom_site_label_1
_restr_distance_atom_site_label_2
_restr_distance_site_symmetry_2
_restr_distance_target
_restr_distance_target_weight_param
_restr_distance_diff
O2A C33a 1 2.0000 0.0010 0.0004
